data_4102514
loop_
_publ_author_name
'Sergey N. Semenov'
'Shiva F. Taghipourian'
'Olivier Blacque'
'Thomas Fox'
'Koushik Venkatesan'
'Heinz Berke'

_publ_section_title
;
 An Iron-Capped Metal-Organic Polyyne:
 {[Fe](C\\tbC)2[W]\\tbCC\\tbCC\\tb[W](C\\tbC)2[Fe]}
;
_journal_name_full 'Journal of the American Chemical Society'
_journal_page_first 7584
_journal_page_last 7585
_journal_paper_doi 10.1021/ja102570f
_journal_volume 132
_journal_year 2010
_chemical_formula_sum 'C116 H98 P8 W2'
_chemical_formula_weight 2107.39
_chemical_name_systematic
;
[(\m-but-2-yn-1,4-diylidyne)bis(di{1,2-bis(diphenylphosphino)ethane}
(buta-1,3-diynyl)tungsten)]
;
_space_group_IT_number 15
_symmetry_cell_setting monoclinic
_symmetry_space_group_name_Hall '-C 2yc'
_symmetry_space_group_name_H-M 'C 1 2/c 1'
_atom_sites_solution_hydrogens geom
_atom_sites_solution_primary direct
_atom_sites_solution_secondary difmap
_audit_creation_method SHELXL-97
_cell_angle_alpha 90.00
_cell_angle_beta 103.530(3)
_cell_angle_gamma 90.00
_cell_formula_units_Z 4
_cell_length_a 36.6258(11)
_cell_length_b 13.1143(4)
_cell_length_c 20.2917(5)
_cell_measurement_reflns_used 7425
_cell_measurement_temperature 183(2)
_cell_measurement_theta_max 28.8352
_cell_measurement_theta_min 2.5811
_cell_volume 9476.1(5)
_computing_cell_refinement
;
CrysAlisPro, Oxford Diffraction Ltd.,
Version 1.171.33.41 (release 06-05-2009 CrysAlis171 .NET)
(compiled May  6 2009,17:20:42)
;
_computing_data_collection
;
CrysAlisPro, Oxford Diffraction Ltd.,
Version 1.171.33.41 (release 06-05-2009 CrysAlis171 .NET)
(compiled May  6 2009,17:20:42)
;
_computing_data_reduction
;
CrysAlisPro, Oxford Diffraction Ltd.,
Version 1.171.33.41 (release 06-05-2009 CrysAlis171 .NET)
(compiled May  6 2009,17:20:42)
;
_computing_molecular_graphics
; ORTEP-3 for Windows, Version 2.01.
  Farrugia, L. J. (1997). J. Appl. Cryst. 30, 565.
;
_computing_publication_material
; WinGX -- An integrated system of Windows programs for the solution,
 refinment and analysis of single crystal X-ray diffraction data,
 Version 1.80.00.
 Farrugia, L. J. (1999). J. Appl. Cryst. 32, 837-838.
 SHELXL97. Program for crystal structure refinement.
 Sheldrick, G.M. (2008). Acta Cryst. A64, 112-122.
 PLATON for Windows, Version 1.12.
 Spek, A. L. (2003). J. Appl. Cryst. 36, 7-13. 
;
_computing_structure_refinement
; SHELXL97. Program for crystal structure refinement.
  Sheldrick, G.M. (2008). Acta Cryst. A64, 112-122.
;
_computing_structure_solution
; SHELXS97. Program for Crystal Structure solution.
  Sheldrick, G.M. (2008). Acta Cryst. A64, 112-122.  
;
_diffrn_ambient_temperature 183(2)
_diffrn_detector_area_resol_mean 10.4498
_diffrn_measured_fraction_theta_full 0.999
_diffrn_measured_fraction_theta_max 0.999
_diffrn_measurement_device_type
; Goniometer Xcalibur, detector: Ruby
Oxford Diffraction (2007). Oxford Diffraction Ltd.,
Xcalibur CCD system
;
_diffrn_measurement_method 'omega scans'
_diffrn_radiation_monochromator graphite
_diffrn_radiation_source 'Enhance (Mo) X-ray Source'
_diffrn_radiation_type MoK\a
_diffrn_radiation_wavelength 0.71073
_diffrn_reflns_av_R_equivalents 0.0815
_diffrn_reflns_av_sigmaI/netI 0.1490
_diffrn_reflns_limit_h_max 44
_diffrn_reflns_limit_h_min -35
_diffrn_reflns_limit_k_max 15
_diffrn_reflns_limit_k_min -15
_diffrn_reflns_limit_l_max 19
_diffrn_reflns_limit_l_min -24
_diffrn_reflns_number 35043
_diffrn_reflns_theta_full 25.68
_diffrn_reflns_theta_max 25.68
_diffrn_reflns_theta_min 2.58
_exptl_absorpt_coefficient_mu 2.612
_exptl_absorpt_correction_T_max 0.933
_exptl_absorpt_correction_T_min 0.796
_exptl_absorpt_correction_type analytical
_exptl_absorpt_process_details
;
CrysAlisPro, Oxford Diffraction Ltd.,
Version 1.171.33.41 (release 06-05-2009 CrysAlis171 .NET)
(compiled May  6 2009,17:20:42)
Analytical numeric absorption correction using a multifaceted crystal
model based on expressions derived by R.C. Clark & J.S. Reid.
(Clark, R. C. & Reid, J. S. (1995). Acta Cryst. A51, 887-897)
;
_exptl_crystal_colour brown
_exptl_crystal_density_diffrn 1.477
_exptl_crystal_density_method 'not measured'
_exptl_crystal_description plate
_exptl_crystal_F_000 4248
_exptl_crystal_size_max 0.14
_exptl_crystal_size_mid 0.10
_exptl_crystal_size_min 0.04
_refine_diff_density_max 1.545
_refine_diff_density_min -0.812
_refine_diff_density_rms 0.100
_refine_ls_extinction_method none
_refine_ls_goodness_of_fit_ref 0.752
_refine_ls_hydrogen_treatment constr
_refine_ls_matrix_type full
_refine_ls_number_parameters 568
_refine_ls_number_reflns 8990
_refine_ls_number_restraints 0
_refine_ls_restrained_S_all 0.752
_refine_ls_R_factor_all 0.0896
_refine_ls_R_factor_gt 0.0376
_refine_ls_shift/su_max 0.001
_refine_ls_shift/su_mean 0.000
_refine_ls_structure_factor_coef Fsqd
_refine_ls_weighting_details 'w=1/[\s^2^(Fo^2^)+(0.0089P)^2^] where P=(Fo^2^+2Fc^2^)/3'
_refine_ls_weighting_scheme calc
_refine_ls_wR_factor_gt 0.0446
_refine_ls_wR_factor_ref 0.0494
_reflns_number_gt 5286
_reflns_number_total 8990
_reflns_threshold_expression >2sigma(I)
_cod_data_source_file ja102570f_si_003.cif
_cod_data_source_block 3
_cod_original_sg_symbol_H-M 'C 2/c'
_cod_database_code 4102514

loop_
_symmetry_equiv_pos_as_xyz
'x, y, z'
'-x, y, -z+1/2'
'x+1/2, y+1/2, z'
'-x+1/2, y+1/2, -z+1/2'
'-x, -y, -z'
'x, -y, z-1/2'
'-x+1/2, -y+1/2, -z'
'x+1/2, -y+1/2, z-1/2'

loop_
_atom_site_label
_atom_site_type_symbol
_atom_site_fract_x
_atom_site_fract_y
_atom_site_fract_z
_atom_site_U_iso_or_equiv
_atom_site_adp_type
_atom_site_occupancy
_atom_site_symmetry_multiplicity
_atom_site_calc_flag
_atom_site_refinement_flags
C1 C 0.55502(12) 0.2986(4) 0.29204(18) 0.0230(12) Uani 1 1 d .
C2 C 0.51733(11) 0.3016(3) 0.26360(18) 0.0229(12) Uani 1 1 d .
C3 C 0.66906(13) 0.2721(4) 0.32828(19) 0.0273(13) Uani 1 1 d .
C4 C 0.70085(15) 0.2621(4) 0.3359(2) 0.0313(14) Uani 1 1 d .
C5 C 0.73910(17) 0.2435(4) 0.3452(2) 0.0529(18) Uani 1 1 d .
C6 C 0.77152(17) 0.2256(6) 0.3532(3) 0.085(2) Uani 1 1 d .
H6 H 0.7970 0.2116 0.3595 0.102 Uiso 1 1 calc R
C7 C 0.64220(13) 0.3137(4) 0.4959(2) 0.0356(15) Uani 1 1 d .
H7A H 0.6231 0.3444 0.5155 0.043 Uiso 1 1 calc R
H7B H 0.6604 0.2810 0.5322 0.043 Uiso 1 1 calc R
C8 C 0.66161(13) 0.3965(4) 0.4651(2) 0.0348(14) Uani 1 1 d .
H8A H 0.6849 0.3704 0.4568 0.042 Uiso 1 1 calc R
H8B H 0.6676 0.4533 0.4964 0.042 Uiso 1 1 calc R
C9 C 0.58141(13) 0.1746(3) 0.4716(2) 0.0261(13) Uani 1 1 d .
C10 C 0.58978(14) 0.1304(4) 0.5362(2) 0.0371(14) Uani 1 1 d .
H10 H 0.6147 0.1200 0.5589 0.045 Uiso 1 1 calc R
C11 C 0.56115(16) 0.1020(4) 0.5664(2) 0.0436(15) Uani 1 1 d .
H11 H 0.5668 0.0732 0.6095 0.052 Uiso 1 1 calc R
C12 C 0.52447(15) 0.1164(4) 0.5325(2) 0.0411(15) Uani 1 1 d .
H12 H 0.5051 0.0953 0.5519 0.049 Uiso 1 1 calc R
C13 C 0.51640(14) 0.1617(4) 0.4705(2) 0.0416(15) Uani 1 1 d .
H13 H 0.4915 0.1728 0.4484 0.050 Uiso 1 1 calc R
C14 C 0.54415(13) 0.1910(4) 0.4400(2) 0.0363(15) Uani 1 1 d .
H14 H 0.5380 0.2223 0.3977 0.044 Uiso 1 1 calc R
C15 C 0.65162(15) 0.1058(4) 0.4528(2) 0.0314(14) Uani 1 1 d .
C16 C 0.63736(16) 0.0063(5) 0.4428(2) 0.0425(16) Uani 1 1 d .
H16 H 0.6115 -0.0039 0.4304 0.051 Uiso 1 1 calc R
C17 C 0.66153(19) -0.0777(5) 0.4514(2) 0.0569(18) Uani 1 1 d .
H17 H 0.6519 -0.1434 0.4442 0.068 Uiso 1 1 calc R
C18 C 0.69947(18) -0.0624(6) 0.4704(3) 0.062(2) Uani 1 1 d .
H18 H 0.7157 -0.1179 0.4768 0.074 Uiso 1 1 calc R
C19 C 0.71355(17) 0.0341(6) 0.4800(3) 0.059(2) Uani 1 1 d .
H19 H 0.7394 0.0435 0.4924 0.070 Uiso 1 1 calc R
C20 C 0.69028(15) 0.1181(5) 0.4718(2) 0.0438(16) Uani 1 1 d .
H20 H 0.7005 0.1831 0.4790 0.053 Uiso 1 1 calc R
C21 C 0.59709(14) 0.5191(4) 0.4160(2) 0.0295(13) Uani 1 1 d .
C22 C 0.56050(15) 0.4841(4) 0.4107(2) 0.0387(15) Uani 1 1 d .
H22 H 0.5536 0.4209 0.3908 0.046 Uiso 1 1 calc R
C23 C 0.53441(16) 0.5400(5) 0.4339(2) 0.0487(17) Uani 1 1 d .
H23 H 0.5103 0.5144 0.4303 0.058 Uiso 1 1 calc R
C24 C 0.54382(18) 0.6320(5) 0.4619(2) 0.0558(18) Uani 1 1 d .
H24 H 0.5261 0.6708 0.4769 0.067 Uiso 1 1 calc R
C25 C 0.58008(19) 0.6691(4) 0.4685(2) 0.0547(18) Uani 1 1 d .
H25 H 0.5866 0.7325 0.4884 0.066 Uiso 1 1 calc R
C26 C 0.60607(16) 0.6132(4) 0.4460(2) 0.0463(16) Uani 1 1 d .
H26 H 0.6302 0.6387 0.4510 0.056 Uiso 1 1 calc R
C27 C 0.65980(14) 0.5372(4) 0.3564(2) 0.0312(13) Uani 1 1 d .
C28 C 0.69864(16) 0.5307(4) 0.3696(2) 0.0458(15) Uani 1 1 d .
H28 H 0.7107 0.4755 0.3942 0.055 Uiso 1 1 calc R
C29 C 0.71975(16) 0.6035(5) 0.3474(3) 0.0586(18) Uani 1 1 d .
H29 H 0.7458 0.5979 0.3579 0.070 Uiso 1 1 calc R
C30 C 0.70292(17) 0.6839(4) 0.3100(3) 0.0502(17) Uani 1 1 d .
H30 H 0.7175 0.7330 0.2952 0.060 Uiso 1 1 calc R
C31 C 0.66519(16) 0.6926(4) 0.2941(2) 0.0480(16) Uani 1 1 d .
H31 H 0.6536 0.7464 0.2673 0.058 Uiso 1 1 calc R
C32 C 0.64386(15) 0.6204(4) 0.3181(2) 0.0377(14) Uani 1 1 d .
H32 H 0.6179 0.6281 0.3082 0.045 Uiso 1 1 calc R
C33 C 0.57072(13) 0.2672(4) 0.1433(2) 0.0332(14) Uani 1 1 d .
H33A H 0.5461 0.2986 0.1305 0.040 Uiso 1 1 calc R
H33B H 0.5801 0.2613 0.1026 0.040 Uiso 1 1 calc R
C34 C 0.56624(13) 0.1600(4) 0.1698(2) 0.0301(14) Uani 1 1 d .
H34A H 0.5698 0.1110 0.1361 0.036 Uiso 1 1 calc R
H34B H 0.5407 0.1524 0.1750 0.036 Uiso 1 1 calc R
C35 C 0.57941(13) 0.4774(4) 0.1788(2) 0.0266(13) Uani 1 1 d .
C36 C 0.55971(13) 0.5239(4) 0.2200(2) 0.0327(14) Uani 1 1 d .
H36 H 0.5575 0.4906 0.2594 0.039 Uiso 1 1 calc R
C37 C 0.54304(14) 0.6175(4) 0.2056(2) 0.0398(15) Uani 1 1 d .
H37 H 0.5296 0.6469 0.2343 0.048 Uiso 1 1 calc R
C38 C 0.54664(14) 0.6663(4) 0.1482(3) 0.0484(16) Uani 1 1 d .
H38 H 0.5363 0.7308 0.1386 0.058 Uiso 1 1 calc R
C39 C 0.56530(16) 0.6219(5) 0.1044(3) 0.0519(17) Uani 1 1 d .
H39 H 0.5671 0.6554 0.0648 0.062 Uiso 1 1 calc R
C40 C 0.58137(14) 0.5275(4) 0.1196(2) 0.0424(16) Uani 1 1 d .
H40 H 0.5938 0.4968 0.0897 0.051 Uiso 1 1 calc R
C41 C 0.64445(14) 0.3651(4) 0.1692(2) 0.0312(14) Uani 1 1 d .
C42 C 0.66782(15) 0.4466(5) 0.1873(2) 0.0528(18) Uani 1 1 d .
H42 H 0.6621 0.4961 0.2161 0.063 Uiso 1 1 calc R
C43 C 0.69969(16) 0.4562(5) 0.1633(3) 0.062(2) Uani 1 1 d .
H43 H 0.7152 0.5125 0.1758 0.075 Uiso 1 1 calc R
C44 C 0.70893(16) 0.3847(6) 0.1215(3) 0.062(2) Uani 1 1 d .
H44 H 0.7307 0.3918 0.1059 0.075 Uiso 1 1 calc R
C45 C 0.68645(17) 0.3040(6) 0.1030(3) 0.072(2) Uani 1 1 d .
H45 H 0.6925 0.2553 0.0739 0.086 Uiso 1 1 calc R
C46 C 0.65405(14) 0.2929(5) 0.1272(2) 0.0561(15) Uani 1 1 d .
H46 H 0.6388 0.2361 0.1147 0.067 Uiso 1 1 calc R
C47 C 0.63907(13) 0.0662(4) 0.2294(2) 0.0286(13) Uani 1 1 d .
C48 C 0.66805(14) 0.0376(4) 0.2824(2) 0.0372(14) Uani 1 1 d .
H48 H 0.6666 0.0524 0.3265 0.045 Uiso 1 1 calc R
C49 C 0.69902(15) -0.0124(4) 0.2716(3) 0.0491(17) Uani 1 1 d .
H49 H 0.7184 -0.0308 0.3081 0.059 Uiso 1 1 calc R
C50 C 0.70131(16) -0.0354(5) 0.2065(3) 0.0538(18) Uani 1 1 d .
H50 H 0.7220 -0.0707 0.1990 0.065 Uiso 1 1 calc R
C51 C 0.67354(16) -0.0065(4) 0.1536(3) 0.0494(17) Uani 1 1 d .
H51 H 0.6756 -0.0194 0.1095 0.059 Uiso 1 1 calc R
C52 C 0.64185(14) 0.0424(4) 0.1647(2) 0.0386(15) Uani 1 1 d .
H52 H 0.6223 0.0592 0.1281 0.046 Uiso 1 1 calc R
C53 C 0.57536(13) 0.0188(4) 0.2794(2) 0.0262(12) Uani 1 1 d .
C54 C 0.58783(15) -0.0805(4) 0.2801(2) 0.0424(15) Uani 1 1 d .
H54 H 0.6084 -0.0956 0.2623 0.051 Uiso 1 1 calc R
C55 C 0.57025(16) -0.1577(4) 0.3071(3) 0.0521(17) Uani 1 1 d .
H55 H 0.5795 -0.2238 0.3082 0.062 Uiso 1 1 calc R
C56 C 0.53953(16) -0.1383(5) 0.3321(2) 0.0479(16) Uani 1 1 d .
H56 H 0.5282 -0.1907 0.3508 0.057 Uiso 1 1 calc R
C57 C 0.52559(15) -0.0421(4) 0.3296(2) 0.0454(16) Uani 1 1 d .
H57 H 0.5040 -0.0290 0.3447 0.054 Uiso 1 1 calc R
C58 C 0.54347(15) 0.0360(4) 0.3045(2) 0.0389(14) Uani 1 1 d .
H58 H 0.5341 0.1019 0.3043 0.047 Uiso 1 1 calc R
P1 P 0.61994(3) 0.21517(13) 0.43330(5) 0.0287(3) Uani 1 1 d .
P2 P 0.63094(4) 0.44049(11) 0.38474(6) 0.0290(4) Uani 1 1 d .
P3 P 0.60226(4) 0.35299(11) 0.20310(6) 0.0259(3) Uani 1 1 d .
P4 P 0.59895(3) 0.12890(11) 0.25141(6) 0.0266(3) Uani 1 1 d .
W1 W 0.607520(6) 0.286493(17) 0.316695(9) 0.02187(6) Uani 1 1 d .

loop_
_atom_site_aniso_label
_atom_site_aniso_U_11
_atom_site_aniso_U_22
_atom_site_aniso_U_33
_atom_site_aniso_U_23
_atom_site_aniso_U_13
_atom_site_aniso_U_12
C1 0.024(3) 0.023(3) 0.024(2) 0.005(2) 0.0084(19) 0.004(3)
C2 0.029(3) 0.016(3) 0.025(2) 0.003(2) 0.010(2) -0.001(2)
C3 0.033(3) 0.028(4) 0.020(2) 0.003(2) 0.005(2) 0.005(3)
C4 0.031(3) 0.031(4) 0.032(3) 0.001(2) 0.008(2) -0.004(3)
C5 0.036(4) 0.058(5) 0.061(4) 0.007(3) 0.005(3) -0.001(3)
C6 0.031(4) 0.123(7) 0.096(5) -0.007(5) 0.006(3) 0.006(5)
C7 0.042(3) 0.036(4) 0.028(3) -0.002(2) 0.006(2) -0.002(3)
C8 0.036(4) 0.035(4) 0.030(3) -0.006(3) 0.003(2) -0.012(3)
C9 0.033(3) 0.025(3) 0.024(3) 0.000(2) 0.014(2) 0.001(3)
C10 0.038(4) 0.041(4) 0.035(3) 0.007(3) 0.012(3) 0.012(3)
C11 0.059(4) 0.038(4) 0.038(3) 0.014(3) 0.021(3) 0.005(3)
C12 0.039(4) 0.044(4) 0.046(3) 0.001(3) 0.021(3) -0.009(3)
C13 0.037(4) 0.053(4) 0.038(3) 0.008(3) 0.016(3) 0.005(3)
C14 0.033(3) 0.050(5) 0.026(3) 0.010(3) 0.009(2) 0.007(3)
C15 0.034(4) 0.041(4) 0.021(3) 0.008(3) 0.009(2) 0.009(3)
C16 0.046(4) 0.047(4) 0.035(3) 0.003(3) 0.010(3) 0.011(4)
C17 0.088(6) 0.039(4) 0.051(4) 0.016(3) 0.030(4) 0.026(4)
C18 0.044(5) 0.080(6) 0.065(4) 0.029(4) 0.020(3) 0.034(5)
C19 0.031(4) 0.087(6) 0.060(4) 0.029(4) 0.014(3) 0.016(4)
C20 0.030(4) 0.053(4) 0.046(3) 0.021(3) 0.003(3) 0.010(3)
C21 0.037(4) 0.027(4) 0.023(3) 0.000(2) 0.005(2) 0.001(3)
C22 0.039(4) 0.043(4) 0.035(3) -0.006(3) 0.010(3) 0.005(3)
C23 0.049(4) 0.054(5) 0.046(3) -0.016(3) 0.017(3) 0.008(4)
C24 0.064(5) 0.059(5) 0.050(4) -0.005(3) 0.024(3) 0.028(4)
C25 0.089(5) 0.040(4) 0.042(3) -0.018(3) 0.028(3) 0.001(4)
C26 0.060(4) 0.046(4) 0.039(3) -0.011(3) 0.024(3) -0.009(4)
C27 0.030(3) 0.026(4) 0.035(3) -0.003(3) 0.005(2) 0.001(3)
C28 0.042(4) 0.040(4) 0.055(3) 0.004(3) 0.010(3) -0.003(3)
C29 0.036(4) 0.058(5) 0.079(4) 0.002(4) 0.009(3) -0.012(4)
C30 0.051(4) 0.038(5) 0.067(4) -0.001(3) 0.025(3) -0.022(4)
C31 0.046(4) 0.031(4) 0.069(4) 0.010(3) 0.018(3) -0.006(3)
C32 0.042(4) 0.024(4) 0.049(3) 0.000(3) 0.013(3) -0.003(3)
C33 0.030(3) 0.034(4) 0.033(3) 0.006(3) 0.003(2) -0.004(3)
C34 0.029(3) 0.028(3) 0.034(3) -0.005(3) 0.008(2) -0.002(3)
C35 0.013(3) 0.033(4) 0.034(3) 0.001(3) 0.006(2) -0.004(3)
C36 0.030(3) 0.036(4) 0.034(3) 0.008(3) 0.010(2) 0.001(3)
C37 0.039(4) 0.037(4) 0.046(3) 0.008(3) 0.015(3) 0.010(3)
C38 0.046(4) 0.039(4) 0.064(4) 0.012(3) 0.021(3) 0.017(3)
C39 0.066(5) 0.045(4) 0.051(4) 0.026(3) 0.027(3) 0.013(4)
C40 0.041(4) 0.051(4) 0.042(3) 0.007(3) 0.024(3) 0.008(3)
C41 0.032(3) 0.038(4) 0.026(3) -0.001(3) 0.010(2) 0.010(3)
C42 0.037(4) 0.079(5) 0.048(4) -0.025(3) 0.023(3) -0.022(4)
C43 0.034(4) 0.083(6) 0.075(4) -0.019(4) 0.022(3) -0.023(4)
C44 0.028(4) 0.097(7) 0.069(4) -0.002(4) 0.025(3) -0.002(4)
C45 0.052(4) 0.088(6) 0.089(4) -0.020(5) 0.045(4) 0.000(5)
C46 0.050(4) 0.050(4) 0.078(4) -0.009(4) 0.032(3) -0.006(4)
C47 0.018(3) 0.025(3) 0.042(3) -0.003(3) 0.005(2) 0.002(3)
C48 0.024(3) 0.041(4) 0.049(3) 0.000(3) 0.013(3) 0.002(3)
C49 0.022(4) 0.055(5) 0.069(4) 0.006(4) 0.008(3) 0.003(3)
C50 0.036(4) 0.056(5) 0.079(4) -0.007(4) 0.031(3) 0.008(4)
C51 0.048(4) 0.055(5) 0.051(4) -0.019(3) 0.023(3) 0.002(4)
C52 0.027(3) 0.049(4) 0.044(3) -0.015(3) 0.016(3) 0.003(3)
C53 0.024(3) 0.023(3) 0.030(3) -0.001(2) 0.003(2) 0.002(3)
C54 0.046(4) 0.023(4) 0.062(4) -0.002(3) 0.021(3) 0.003(3)
C55 0.059(5) 0.019(4) 0.082(4) 0.005(3) 0.024(3) 0.007(3)
C56 0.053(4) 0.040(4) 0.053(3) 0.007(3) 0.019(3) -0.003(4)
C57 0.047(4) 0.035(4) 0.064(4) 0.016(3) 0.033(3) 0.007(3)
C58 0.051(4) 0.029(4) 0.040(3) 0.002(3) 0.017(3) 0.006(3)
P1 0.0262(7) 0.0314(8) 0.0285(6) 0.0020(8) 0.0061(5) 0.0004(9)
P2 0.0256(9) 0.0283(9) 0.0327(7) -0.0012(7) 0.0059(6) 0.0000(7)
P3 0.0237(8) 0.0271(9) 0.0279(7) 0.0009(6) 0.0080(6) 0.0010(7)
P4 0.0209(8) 0.0303(9) 0.0289(7) 0.0009(6) 0.0067(6) 0.0012(7)
W1 0.01711(10) 0.02379(11) 0.02474(9) 0.00064(13) 0.00498(6) 0.00114(15)

loop_
_atom_type_symbol
_atom_type_description
_atom_type_scat_dispersion_real
_atom_type_scat_dispersion_imag
_atom_type_scat_source
C C 0.0033 0.0016 'International Tables Vol C Tables 4.2.6.8 and 6.1.1.4'
H H 0.0000 0.0000 'International Tables Vol C Tables 4.2.6.8 and 6.1.1.4'
P P 0.1023 0.0942 'International Tables Vol C Tables 4.2.6.8 and 6.1.1.4'
W W -0.8490 6.8722 'International Tables Vol C Tables 4.2.6.8 and 6.1.1.4'

loop_
_geom_angle_atom_site_label_1
_geom_angle_atom_site_label_2
_geom_angle_atom_site_label_3
_geom_angle
_geom_angle_site_symmetry_1
C2 C1 W1 170.3(3) .
C2 C2 C1 178.1(4) 2_655
C4 C3 W1 177.6(5) .
C3 C4 C5 176.5(6) .
C6 C5 C4 178.7(7) .
C5 C6 H6 180.0 .
C8 C7 P1 112.9(3) .
C8 C7 H7A 109.0 .
P1 C7 H7A 109.0 .
C8 C7 H7B 109.0 .
P1 C7 H7B 109.0 .
H7A C7 H7B 107.8 .
C7 C8 P2 110.1(3) .
C7 C8 H8A 109.6 .
P2 C8 H8A 109.6 .
C7 C8 H8B 109.6 .
P2 C8 H8B 109.6 .
H8A C8 H8B 108.2 .
C14 C9 C10 118.4(4) .
C14 C9 P1 122.0(3) .
C10 C9 P1 119.6(4) .
C11 C10 C9 120.2(5) .
C11 C10 H10 119.9 .
C9 C10 H10 119.9 .
C12 C11 C10 119.7(5) .
C12 C11 H11 120.1 .
C10 C11 H11 120.1 .
C13 C12 C11 120.0(5) .
C13 C12 H12 120.0 .
C11 C12 H12 120.0 .
C12 C13 C14 121.3(5) .
C12 C13 H13 119.4 .
C14 C13 H13 119.4 .
C13 C14 C9 120.4(4) .
C13 C14 H14 119.8 .
C9 C14 H14 119.8 .
C20 C15 C16 118.0(5) .
C20 C15 P1 121.6(5) .
C16 C15 P1 120.1(4) .
C17 C16 C15 120.8(6) .
C17 C16 H16 119.6 .
C15 C16 H16 119.6 .
C18 C17 C16 119.4(6) .
C18 C17 H17 120.3 .
C16 C17 H17 120.3 .
C19 C18 C17 120.1(7) .
C19 C18 H18 119.9 .
C17 C18 H18 119.9 .
C18 C19 C20 121.5(6) .
C18 C19 H19 119.3 .
C20 C19 H19 119.3 .
C19 C20 C15 120.2(6) .
C19 C20 H20 119.9 .
C15 C20 H20 119.9 .
C26 C21 C22 116.9(5) .
C26 C21 P2 122.9(4) .
C22 C21 P2 120.1(4) .
C23 C22 C21 122.0(5) .
C23 C22 H22 119.0 .
C21 C22 H22 119.0 .
C24 C23 C22 119.6(6) .
C24 C23 H23 120.2 .
C22 C23 H23 120.2 .
C23 C24 C25 120.0(6) .
C23 C24 H24 120.0 .
C25 C24 H24 120.0 .
C26 C25 C24 120.3(6) .
C26 C25 H25 119.8 .
C24 C25 H25 119.8 .
C25 C26 C21 121.1(6) .
C25 C26 H26 119.5 .
C21 C26 H26 119.5 .
C32 C27 C28 115.8(5) .
C32 C27 P2 121.6(4) .
C28 C27 P2 122.6(4) .
C29 C28 C27 121.7(6) .
C29 C28 H28 119.1 .
C27 C28 H28 119.1 .
C30 C29 C28 120.5(6) .
C30 C29 H29 119.8 .
C28 C29 H29 119.8 .
C31 C30 C29 120.3(6) .
C31 C30 H30 119.9 .
C29 C30 H30 119.9 .
C30 C31 C32 119.3(5) .
C30 C31 H31 120.4 .
C32 C31 H31 120.4 .
C31 C32 C27 122.4(5) .
C31 C32 H32 118.8 .
C27 C32 H32 118.8 .
C34 C33 P3 115.6(3) .
C34 C33 H33A 108.4 .
P3 C33 H33A 108.4 .
C34 C33 H33B 108.4 .
P3 C33 H33B 108.4 .
H33A C33 H33B 107.4 .
C33 C34 P4 114.7(3) .
C33 C34 H34A 108.6 .
P4 C34 H34A 108.6 .
C33 C34 H34B 108.6 .
P4 C34 H34B 108.6 .
H34A C34 H34B 107.6 .
C36 C35 C40 117.4(5) .
C36 C35 P3 120.1(4) .
C40 C35 P3 122.5(4) .
C35 C36 C37 122.7(5) .
C35 C36 H36 118.6 .
C37 C36 H36 118.6 .
C38 C37 C36 118.4(5) .
C38 C37 H37 120.8 .
C36 C37 H37 120.8 .
C37 C38 C39 121.2(5) .
C37 C38 H38 119.4 .
C39 C38 H38 119.4 .
C38 C39 C40 119.2(5) .
C38 C39 H39 120.4 .
C40 C39 H39 120.4 .
C39 C40 C35 121.0(5) .
C39 C40 H40 119.5 .
C35 C40 H40 119.5 .
C42 C41 C46 118.1(5) .
C42 C41 P3 119.7(4) .
C46 C41 P3 122.1(4) .
C41 C42 C43 120.6(6) .
C41 C42 H42 119.7 .
C43 C42 H42 119.7 .
C44 C43 C42 121.0(6) .
C44 C43 H43 119.5 .
C42 C43 H43 119.5 .
C45 C44 C43 119.6(6) .
C45 C44 H44 120.2 .
C43 C44 H44 120.2 .
C44 C45 C46 120.1(6) .
C44 C45 H45 120.0 .
C46 C45 H45 120.0 .
C41 C46 C45 120.6(6) .
C41 C46 H46 119.7 .
C45 C46 H46 119.7 .
C52 C47 C48 117.9(5) .
C52 C47 P4 125.4(4) .
C48 C47 P4 116.7(4) .
C49 C48 C47 121.4(5) .
C49 C48 H48 119.3 .
C47 C48 H48 119.3 .
C48 C49 C50 119.8(5) .
C48 C49 H49 120.1 .
C50 C49 H49 120.1 .
C51 C50 C49 119.9(6) .
C51 C50 H50 120.0 .
C49 C50 H50 120.0 .
C50 C51 C52 120.2(5) .
C50 C51 H51 119.9 .
C52 C51 H51 119.9 .
C47 C52 C51 120.7(5) .
C47 C52 H52 119.6 .
C51 C52 H52 119.6 .
C54 C53 C58 116.8(5) .
C54 C53 P4 124.5(4) .
C58 C53 P4 118.6(4) .
C53 C54 C55 120.9(5) .
C53 C54 H54 119.6 .
C55 C54 H54 119.6 .
C56 C55 C54 120.9(5) .
C56 C55 H55 119.6 .
C54 C55 H55 119.6 .
C57 C56 C55 119.7(6) .
C57 C56 H56 120.2 .
C55 C56 H56 120.2 .
C56 C57 C58 119.9(5) .
C56 C57 H57 120.0 .
C58 C57 H57 120.0 .
C57 C58 C53 121.7(5) .
C57 C58 H58 119.2 .
C53 C58 H58 119.2 .
C15 P1 C9 101.1(2) .
C15 P1 C7 104.0(2) .
C9 P1 C7 99.7(2) .
C15 P1 W1 117.84(15) .
C9 P1 W1 121.54(15) .
C7 P1 W1 110.01(16) .
C27 P2 C21 101.9(2) .
C27 P2 C8 102.6(2) .
C21 P2 C8 101.1(2) .
C27 P2 W1 122.63(15) .
C21 P2 W1 118.38(17) .
C8 P2 W1 107.28(17) .
C41 P3 C35 101.1(2) .
C41 P3 C33 104.9(2) .
C35 P3 C33 100.8(2) .
C41 P3 W1 119.90(15) .
C35 P3 W1 120.04(16) .
C33 P3 W1 107.62(15) .
C47 P4 C53 100.6(2) .
C47 P4 C34 105.6(2) .
C53 P4 C34 101.4(2) .
C47 P4 W1 120.40(16) .
C53 P4 W1 120.58(16) .
C34 P4 W1 105.90(16) .
C1 W1 C3 170.89(15) .
C1 W1 P3 82.41(12) .
C3 W1 P3 89.08(11) .
C1 W1 P4 86.16(15) .
C3 W1 P4 89.09(13) .
P3 W1 P4 79.46(4) .
C1 W1 P2 106.17(15) .
C3 W1 P2 78.46(13) .
P3 W1 P2 100.14(4) .
P4 W1 P2 167.55(4) .
C1 W1 P1 103.50(12) .
C3 W1 P1 84.96(11) .
P3 W1 P1 174.01(4) .
P4 W1 P1 99.79(5) .
P2 W1 P1 79.30(5) .

loop_
_geom_bond_atom_site_label_1
_geom_bond_atom_site_label_2
_geom_bond_distance
_geom_bond_site_symmetry_2
C1 C2 1.366(5) .
C1 W1 1.877(4) .
C2 C2 1.260(8) 2_655
C3 C4 1.145(6) .
C3 W1 2.219(5) .
C4 C5 1.391(7) .
C5 C6 1.184(7) .
C6 H6 0.9300 .
C7 C8 1.512(6) .
C7 P1 1.861(4) .
C7 H7A 0.9700 .
C7 H7B 0.9700 .
C8 P2 1.843(4) .
C8 H8A 0.9700 .
C8 H8B 0.9700 .
C9 C14 1.382(6) .
C9 C10 1.399(5) .
C9 P1 1.842(4) .
C10 C11 1.384(6) .
C10 H10 0.9300 .
C11 C12 1.372(6) .
C11 H11 0.9300 .
C12 C13 1.360(6) .
C12 H12 0.9300 .
C13 C14 1.362(6) .
C13 H13 0.9300 .
C14 H14 0.9300 .
C15 C20 1.387(6) .
C15 C16 1.402(7) .
C15 P1 1.829(5) .
C16 C17 1.399(7) .
C16 H16 0.9300 .
C17 C18 1.367(7) .
C17 H17 0.9300 .
C18 C19 1.363(8) .
C18 H18 0.9300 .
C19 C20 1.378(7) .
C19 H19 0.9300 .
C20 H20 0.9300 .
C21 C26 1.382(6) .
C21 C22 1.397(6) .
C21 P2 1.835(5) .
C22 C23 1.373(7) .
C22 H22 0.9300 .
C23 C24 1.343(7) .
C23 H23 0.9300 .
C24 C25 1.392(7) .
C24 H24 0.9300 .
C25 C26 1.362(7) .
C25 H25 0.9300 .
C26 H26 0.9300 .
C27 C32 1.386(6) .
C27 C28 1.387(6) .
C27 P2 1.828(5) .
C28 C29 1.369(7) .
C28 H28 0.9300 .
C29 C30 1.360(7) .
C29 H29 0.9300 .
C30 C31 1.348(6) .
C30 H30 0.9300 .
C31 C32 1.386(6) .
C31 H31 0.9300 .
C32 H32 0.9300 .
C33 C34 1.526(6) .
C33 P3 1.849(4) .
C33 H33A 0.9700 .
C33 H33B 0.9700 .
C34 P4 1.849(4) .
C34 H34A 0.9700 .
C34 H34B 0.9700 .
C35 C36 1.369(6) .
C35 C40 1.385(6) .
C35 P3 1.848(5) .
C36 C37 1.371(6) .
C36 H36 0.9300 .
C37 C38 1.362(6) .
C37 H37 0.9300 .
C38 C39 1.371(6) .
C38 H38 0.9300 .
C39 C40 1.375(7) .
C39 H39 0.9300 .
C40 H40 0.9300 .
C41 C42 1.365(7) .
C41 C46 1.374(7) .
C41 P3 1.839(5) .
C42 C43 1.372(7) .
C42 H42 0.9300 .
C43 C44 1.359(7) .
C43 H43 0.9300 .
C44 C45 1.340(8) .
C44 H44 0.9300 .
C45 C46 1.394(7) .
C45 H45 0.9300 .
C46 H46 0.9300 .
C47 C52 1.374(6) .
C47 C48 1.375(6) .
C47 P4 1.829(5) .
C48 C49 1.371(6) .
C48 H48 0.9300 .
C49 C50 1.376(6) .
C49 H49 0.9300 .
C50 C51 1.349(7) .
C50 H50 0.9300 .
C51 C52 1.390(7) .
C51 H51 0.9300 .
C52 H52 0.9300 .
C53 C54 1.378(6) .
C53 C58 1.398(6) .
C53 P4 1.839(5) .
C54 C55 1.379(7) .
C54 H54 0.9300 .
C55 C56 1.362(7) .
C55 H55 0.9300 .
C56 C57 1.357(7) .
C56 H56 0.9300 .
C57 C58 1.375(7) .
C57 H57 0.9300 .
C58 H58 0.9300 .
P1 W1 2.4853(11) .
P2 W1 2.4833(13) .
P3 W1 2.4297(12) .
P4 W1 2.4352(13) .
